data_7226495
loop_
_publ_author_name
'Salunke-Gawali, Sunita'
'Agarwal, Gunjan'
'Lande, Deepali N.'
'Chakravarty, Debamitra'
'Gejji, Shridhar P.'
'Patil, Amit Shrinivas'
'Gosavi, Prajkta'

_publ_section_title
;
 Bromine substituted aminonaphthoquinones: Synthesis, Characterization,
 DFT and metal ion binding studies&#x2020;
;
_journal_name_full 'RSC Adv.'
_journal_paper_doi 10.1039/C6RA20970J
_journal_year 2016
_chemical_formula_moiety 'C16 H12 Br N O2 S'
_chemical_formula_sum 'C16 H12 Br N O2 S'
_chemical_formula_weight 362.24
_chemical_name_systematic
;
 ?
;
_space_group_crystal_system monoclinic
_space_group_IT_number 9
_space_group_name_Hall 'C -2yc'
_space_group_name_H-M_alt 'C 1 c 1'
_symmetry_space_group_name_Hall 'C -2yc'
_symmetry_space_group_name_H-M 'C 1 c 1'
_atom_sites_solution_hydrogens geom
_audit_creation_method SHELXL-2013
_audit_update_record
;
2016-01-12 deposited with the CCDC.
2016-09-01 downloaded from the CCDC.
;
_cell_angle_alpha 90
_cell_angle_beta 91.381(3)
_cell_angle_gamma 90
_cell_formula_units_Z 4
_cell_length_a 23.3217(11)
_cell_length_b 4.4264(2)
_cell_length_c 14.6193(7)
_cell_measurement_reflns_used 4235
_cell_measurement_temperature 296(2)
_cell_measurement_theta_max 68.04
_cell_measurement_theta_min 3.79
_cell_volume 1508.73(12)
_computing_cell_refinement 'Bruker SAINT'
_computing_data_collection 'Bruker APEX2'
_computing_data_reduction 'Bruker SAINT'
_computing_molecular_graphics 'Bruker SHELXTL'
_computing_publication_material 'Bruker SHELXTL'
_computing_structure_refinement 'SHELXL-2014 (Sheldrick 2014)'
_computing_structure_solution 'SHELXS-97 (Sheldrick 2008)'
_diffrn_ambient_temperature 296(2)
_diffrn_measured_fraction_theta_full 0.991
_diffrn_measured_fraction_theta_max 0.990
_diffrn_measurement_device_type 'Bruker PHOTON 100 CMOS'
_diffrn_measurement_method '\f and \w scans'
_diffrn_radiation_type CuK\a
_diffrn_radiation_wavelength 1.54178
_diffrn_reflns_av_R_equivalents 0.0646
_diffrn_reflns_av_unetI/netI 0.0684
_diffrn_reflns_Laue_measured_fraction_full 0.991
_diffrn_reflns_Laue_measured_fraction_max 0.990
_diffrn_reflns_limit_h_max 28
_diffrn_reflns_limit_h_min -28
_diffrn_reflns_limit_k_max 5
_diffrn_reflns_limit_k_min -5
_diffrn_reflns_limit_l_max 17
_diffrn_reflns_limit_l_min -17
_diffrn_reflns_number 7556
_diffrn_reflns_point_group_measured_fraction_full 0.934
_diffrn_reflns_point_group_measured_fraction_max 0.931
_diffrn_reflns_theta_full 67.679
_diffrn_reflns_theta_max 68.470
_diffrn_reflns_theta_min 3.792
_exptl_absorpt_coefficient_mu 5.037
_exptl_absorpt_correction_T_max 0.595
_exptl_absorpt_correction_T_min 0.511
_exptl_absorpt_correction_type multi-scan
_exptl_absorpt_process_details 'BRUKER SADABS'
_exptl_crystal_colour Red
_exptl_crystal_density_diffrn 1.595
_exptl_crystal_description Plate
_exptl_crystal_F_000 728
_exptl_crystal_size_max 0.180
_exptl_crystal_size_mid 0.119
_exptl_crystal_size_min 0.103
_refine_diff_density_max 0.339
_refine_diff_density_min -0.735
_refine_diff_density_rms 0.087
_refine_ls_abs_structure_details
;
 Flack x determined using 725 quotients [(I+)-(I-)]/[(I+)+(I-)]
 (Parsons and Flack (2004), Acta Cryst. A60, s61).
;
_refine_ls_abs_structure_Flack 0.09(5)
_refine_ls_extinction_method none
_refine_ls_goodness_of_fit_ref 0.940
_refine_ls_hydrogen_treatment constr
_refine_ls_matrix_type full
_refine_ls_number_parameters 190
_refine_ls_number_reflns 2600
_refine_ls_number_restraints 2
_refine_ls_restrained_S_all 0.940
_refine_ls_R_factor_all 0.0889
_refine_ls_R_factor_gt 0.0665
_refine_ls_shift/su_max 0.000
_refine_ls_shift/su_mean 0.000
_refine_ls_structure_factor_coef Fsqd
_refine_ls_weighting_details 'w=1/[\s^2^(Fo^2^)+(0.2000P)^2^] where P=(Fo^2^+2Fc^2^)/3'
_refine_ls_weighting_scheme calc
_refine_ls_wR_factor_gt 0.2109
_refine_ls_wR_factor_ref 0.2459
_reflns_Friedel_coverage 0.879
_reflns_Friedel_fraction_full 0.876
_reflns_Friedel_fraction_max 0.871
_reflns_number_gt 1940
_reflns_number_total 2600
_reflns_threshold_expression 'I > 2\s(I)'
_cod_data_source_file c6ra20970j2.cif
_cod_data_source_block cu_DBrNq2AET_0m
_cod_depositor_comments
;
The following automatic conversions were performed:

'_exptl_absorpt_correction_type' value 'MULTI-SCAN' changed to
'multi-scan' according to
/usr/data/users/saulius/crontab/automatic-downloads/rss-feeds/RSC/lib/dictionaries/cif_core.dic
dictionary named 'cif_core.dic' version 2.4.2 from 2011-04-26.

Automatic conversion script
Id: cif_fix_values 4268 2015-11-12 08:31:59Z antanas 
;
_cod_database_code 7226495
_shelx_space_group_comment
;
The symmetry employed for this shelxl refinement is uniquely defined
by the following loop, which should always be used as a source of
symmetry information in preference to the above space-group names.
They are only intended as comments.
;
_shelx_estimated_absorpt_t_min 0.464
_shelx_estimated_absorpt_t_max 0.625
_shelxl_version_number 2013-3

loop_
_space_group_symop_operation_xyz
'x, y, z'
'x, -y, z+1/2'
'x+1/2, y+1/2, z'
'x+1/2, -y+1/2, z+1/2'

loop_
_atom_site_label
_atom_site_type_symbol
_atom_site_fract_x
_atom_site_fract_y
_atom_site_fract_z
_atom_site_U_iso_or_equiv
_atom_site_adp_type
_atom_site_occupancy
_atom_site_site_symmetry_order
_atom_site_calc_flag
_atom_site_refinement_flags_posn
_atom_site_refinement_flags_adp
Br1 Br 0.99432(7) 0.6936(4) 0.74405(8) 0.0898(7) Uani 1 1 d . .
S2 S 1.1258(3) 0.9411(18) 0.9330(5) 0.125(2) Uani 1 1 d . .
O1 O 0.9152(6) 0.337(3) 0.6305(7) 0.089(3) Uani 1 1 d . .
O2 O 0.8272(5) 0.416(3) 0.9638(7) 0.082(3) Uani 1 1 d . .
N1 N 0.9232(5) 0.694(2) 0.9407(8) 0.058(2) Uani 1 1 d . .
H1 H 0.9007 0.6892 0.9864 0.070 Uiso 1 1 calc R U
C1 C 0.8970(6) 0.351(3) 0.7096(8) 0.060(3) Uani 1 1 d . .
C2 C 0.9249(5) 0.513(3) 0.7811(8) 0.051(2) Uani 1 1 d . .
C3 C 0.9032(5) 0.547(3) 0.8683(7) 0.050(2) Uani 1 1 d . .
C4 C 0.8466(5) 0.391(3) 0.8882(8) 0.057(3) Uani 1 1 d . .
C5 C 0.7671(7) 0.061(4) 0.8320(12) 0.074(4) Uani 1 1 d . .
H5 H 0.7516 0.0718 0.8900 0.089 Uiso 1 1 calc R U
C6 C 0.7394(8) -0.100(4) 0.7645(14) 0.083(5) Uani 1 1 d . .
H6 H 0.7041 -0.1898 0.7752 0.100 Uiso 1 1 calc R U
C7 C 0.7649(8) -0.129(4) 0.6782(15) 0.089(5) Uani 1 1 d . .
H7 H 0.7477 -0.2485 0.6330 0.106 Uiso 1 1 calc R U
C8 C 0.8140(7) 0.017(3) 0.6616(11) 0.076(4) Uani 1 1 d . .
H8 H 0.8296 0.0036 0.6038 0.091 Uiso 1 1 calc R U
C9 C 0.8428(6) 0.190(3) 0.7299(9) 0.060(3) Uani 1 1 d . .
C10 C 0.8183(6) 0.208(3) 0.8143(10) 0.058(3) Uani 1 1 d . .
C11 C 0.9759(6) 0.865(3) 0.9588(9) 0.058(3) Uani 1 1 d . .
H11A H 0.9697 1.0076 1.0079 0.070 Uiso 1 1 calc R U
H11B H 0.9856 0.9784 0.9046 0.070 Uiso 1 1 calc R U
C12 C 1.0256(6) 0.656(3) 0.9855(11) 0.065(3) Uani 1 1 d . .
H12A H 1.0146 0.5304 1.0366 0.079 Uiso 1 1 calc R U
H12B H 1.0337 0.5239 0.9345 0.079 Uiso 1 1 calc R U
C13 C 1.0793(6) 0.830(3) 1.0120(11) 0.063(3) Uani 1 1 d . .
C14 C 1.0956(5) 0.937(3) 1.1031(10) 0.062(3) Uani 1 1 d . .
H14 H 1.0752 0.9052 1.1561 0.075 Uiso 1 1 calc R U
C15 C 1.1472(10) 1.096(6) 1.097(3) 0.132(11) Uani 1 1 d . .
H15 H 1.1659 1.1777 1.1482 0.158 Uiso 1 1 calc R U
C16 C 1.1679(11) 1.124(6) 1.013(4) 0.155(17) Uani 1 1 d . .
H16 H 1.2012 1.2300 1.0001 0.186 Uiso 1 1 calc R U

loop_
_atom_site_aniso_label
_atom_site_aniso_U_11
_atom_site_aniso_U_22
_atom_site_aniso_U_33
_atom_site_aniso_U_23
_atom_site_aniso_U_13
_atom_site_aniso_U_12
Br1 0.0895(11) 0.1209(14) 0.0601(8) -0.0105(11) 0.0277(7) -0.0310(11)
S2 0.091(3) 0.147(5) 0.139(5) 0.051(4) 0.023(3) -0.010(3)
O1 0.096(8) 0.133(10) 0.038(5) -0.008(6) 0.005(5) -0.004(7)
O2 0.072(6) 0.115(8) 0.060(6) -0.015(6) 0.021(4) -0.031(6)
N1 0.058(5) 0.076(6) 0.042(5) -0.004(5) 0.010(4) -0.011(5)
C1 0.071(7) 0.078(8) 0.032(5) 0.004(5) 0.004(5) 0.009(6)
C2 0.058(6) 0.055(6) 0.041(5) 0.005(5) 0.004(4) 0.006(5)
C3 0.058(6) 0.057(6) 0.036(5) 0.005(5) -0.003(4) 0.002(5)
C4 0.057(6) 0.067(7) 0.046(6) 0.006(5) 0.003(5) 0.000(5)
C5 0.073(8) 0.076(8) 0.074(9) 0.005(8) -0.002(7) -0.011(7)
C6 0.094(11) 0.062(8) 0.093(12) -0.003(8) -0.011(9) -0.011(8)
C7 0.090(11) 0.082(10) 0.092(12) -0.016(10) -0.024(10) -0.016(9)
C8 0.091(10) 0.072(9) 0.064(8) -0.010(7) -0.021(7) 0.011(8)
C9 0.070(7) 0.059(7) 0.051(7) 0.001(5) -0.014(6) 0.018(5)
C10 0.055(6) 0.061(6) 0.058(7) 0.001(6) -0.008(5) 0.008(5)
C11 0.067(7) 0.061(7) 0.048(6) -0.004(6) 0.003(5) -0.006(5)
C12 0.070(8) 0.055(7) 0.071(9) 0.001(6) -0.002(7) -0.001(6)
C13 0.062(7) 0.055(7) 0.072(8) 0.007(6) 0.004(6) 0.010(5)
C14 0.048(6) 0.062(7) 0.076(8) -0.015(7) -0.007(6) 0.008(5)
C15 0.071(12) 0.097(14) 0.23(4) 0.01(2) -0.047(17) 0.005(11)
C16 0.088(16) 0.096(15) 0.28(5) 0.07(2) -0.04(2) -0.022(12)

loop_
_atom_type_symbol
_atom_type_description
_atom_type_scat_dispersion_real
_atom_type_scat_dispersion_imag
_atom_type_scat_source
C C 0.0181 0.0091 'International Tables Vol C Tables 4.2.6.8 and 6.1.1.4'
H H 0.0000 0.0000 'International Tables Vol C Tables 4.2.6.8 and 6.1.1.4'
O O 0.0492 0.0322 'International Tables Vol C Tables 4.2.6.8 and 6.1.1.4'
S S 0.3331 0.5567 'International Tables Vol C Tables 4.2.6.8 and 6.1.1.4'
Br Br -0.6763 1.2805 'International Tables Vol C Tables 4.2.6.8 and 6.1.1.4'
N N 0.0311 0.0180 'International Tables Vol C Tables 4.2.6.8 and 6.1.1.4'

loop_
_geom_angle_atom_site_label_1
_geom_angle_atom_site_label_2
_geom_angle_atom_site_label_3
_geom_angle
C13 S2 C16 92.1(16)
C3 N1 C11 132.9(11)
C3 N1 H1 113.5
C11 N1 H1 113.5
O1 C1 C2 123.4(14)
O1 C1 C9 118.2(13)
C2 C1 C9 118.3(11)
C3 C2 C1 124.1(12)
C3 C2 Br1 123.2(9)
C1 C2 Br1 112.6(9)
N1 C3 C2 131.2(11)
N1 C3 C4 111.2(10)
C2 C3 C4 117.6(10)
O2 C4 C10 122.8(12)
O2 C4 C3 118.7(12)
C10 C4 C3 118.5(11)
C6 C5 C10 120.2(16)
C6 C5 H5 119.9
C10 C5 H5 119.9
C5 C6 C7 119.3(16)
C5 C6 H6 120.3
C7 C6 H6 120.3
C8 C7 C6 119.8(16)
C8 C7 H7 120.1
C6 C7 H7 120.1
C7 C8 C9 121.7(17)
C7 C8 H8 119.1
C9 C8 H8 119.1
C10 C9 C8 117.7(14)
C10 C9 C1 121.7(12)
C8 C9 C1 120.7(13)
C9 C10 C5 121.2(13)
C9 C10 C4 119.7(12)
C5 C10 C4 119.1(13)
N1 C11 C12 111.3(10)
N1 C11 H11A 109.4
C12 C11 H11A 109.4
N1 C11 H11B 109.4
C12 C11 H11B 109.4
H11A C11 H11B 108.0
C13 C12 C11 112.1(11)
C13 C12 H12A 109.2
C11 C12 H12A 109.2
C13 C12 H12B 109.2
C11 C12 H12B 109.2
H12A C12 H12B 107.9
C14 C13 C12 126.6(13)
C14 C13 S2 112.0(11)
C12 C13 S2 121.2(12)
C15 C14 C13 108(2)
C15 C14 H14 125.9
C13 C14 H14 125.9
C16 C15 C14 116(3)
C16 C15 H15 122.0
C14 C15 H15 122.0
C15 C16 S2 112(2)
C15 C16 H16 124.1
S2 C16 H16 124.1

loop_
_geom_bond_atom_site_label_1
_geom_bond_atom_site_label_2
_geom_bond_distance
Br1 C2 1.896(12)
S2 C13 1.677(16)
S2 C16 1.72(4)
O1 C1 1.243(17)
O2 C4 1.208(17)
N1 C3 1.319(16)
N1 C11 1.460(18)
N1 H1 0.8600
C1 C2 1.413(18)
C1 C9 1.49(2)
C2 C3 1.392(16)
C3 C4 1.523(17)
C4 C10 1.492(19)
C5 C6 1.37(3)
C5 C10 1.39(2)
C5 H5 0.9300
C6 C7 1.41(3)
C6 H6 0.9300
C7 C8 1.34(3)
C7 H7 0.9300
C8 C9 1.414(19)
C8 H8 0.9300
C9 C10 1.37(2)
C11 C12 1.53(2)
C11 H11A 0.9700
C11 H11B 0.9700
C12 C13 1.51(2)
C12 H12A 0.9700
C12 H12B 0.9700
C13 C14 1.45(2)
C14 C15 1.40(3)
C14 H14 0.9300
C15 C16 1.33(5)
C15 H15 0.9300
C16 H16 0.9300

loop_
_geom_hbond_atom_site_label_D
_geom_hbond_atom_site_label_H
_geom_hbond_atom_site_label_A
_geom_hbond_distance_DH
_geom_hbond_distance_HA
_geom_hbond_distance_DA
_geom_hbond_angle_DHA
_geom_hbond_site_symmetry_A
C12 H12B Br1 0.97 3.01 3.592(16) 120.1 .
C14 H14 Br1 0.93 2.91 3.568(13) 128.7 2_575
C11 H11B Br1 0.97 2.68 3.268(14) 119.8 .
N1 H1 O2 0.86 2.12 2.586(14) 113.6 .
N1 H1 O1 0.86 2.13 2.790(15) 133.2 2_565
N1 H1 O1 0.86 2.13 2.790(15) 133.2 2_565
N1 H1 O2 0.86 2.12 2.586(14) 113.6 .
C11 H11B Br1 0.97 2.68 3.268(14) 119.8 .
C12 H12B Br1 0.97 3.01 3.592(16) 120.1 .
C14 H14 Br1 0.93 2.91 3.568(13) 128.7 2_575

loop_
_geom_torsion_atom_site_label_1
_geom_torsion_atom_site_label_2
_geom_torsion_atom_site_label_3
_geom_torsion_atom_site_label_4
_geom_torsion
O1 C1 C2 C3 175.6(14)
C9 C1 C2 C3 -3.6(19)
O1 C1 C2 Br1 -2.4(18)
C9 C1 C2 Br1 178.4(9)
C11 N1 C3 C2 -3(2)
C11 N1 C3 C4 176.7(13)
C1 C2 C3 N1 -178.4(12)
Br1 C2 C3 N1 -1(2)
C1 C2 C3 C4 1.5(18)
Br1 C2 C3 C4 179.3(8)
N1 C3 C4 O2 -0.6(18)
C2 C3 C4 O2 179.5(13)
N1 C3 C4 C10 -178.8(11)
C2 C3 C4 C10 1.2(16)
C10 C5 C6 C7 3(3)
C5 C6 C7 C8 -4(3)
C6 C7 C8 C9 3(3)
C7 C8 C9 C10 -1(2)
C7 C8 C9 C1 -179.7(15)
O1 C1 C9 C10 -176.3(13)
C2 C1 C9 C10 2.9(18)
O1 C1 C9 C8 2.6(19)
C2 C1 C9 C8 -178.1(12)
C8 C9 C10 C5 0.1(18)
C1 C9 C10 C5 179.0(13)
C8 C9 C10 C4 -179.2(11)
C1 C9 C10 C4 -0.3(17)
C6 C5 C10 C9 -1(2)
C6 C5 C10 C4 177.8(14)
O2 C4 C10 C9 -180.0(14)
C3 C4 C10 C9 -1.8(17)
O2 C4 C10 C5 1(2)
C3 C4 C10 C5 178.9(12)
C3 N1 C11 C12 -82.3(18)
N1 C11 C12 C13 -175.4(12)
C11 C12 C13 C14 89.3(16)
C11 C12 C13 S2 -86.4(14)
C16 S2 C13 C14 0.7(13)
C16 S2 C13 C12 177.0(14)
C12 C13 C14 C15 -177.9(15)
S2 C13 C14 C15 -1.8(15)
C13 C14 C15 C16 2(3)
C14 C15 C16 S2 -2(3)
C13 S2 C16 C15 1(2)
